data_1570139
loop_
_publ_author_name
'Boudie, Claire'
'Mar&#xe9;chal, Manuel'
'Ah-Lung, Guillaume'
'Jacquemin, Johan'
'Nockemann, Peter'

_publ_section_title
;
 Tuneable-by-design copper oxide nanoparticles in ionic liquid nanofluids.
;
_journal_issue 45
_journal_name_full Nanoscale
_journal_page_first 18423
_journal_page_last 18434
_journal_paper_doi 10.1039/d3nr04159j
_journal_volume 15
_journal_year 2023
_chemical_absolute_configuration ad
_chemical_formula_moiety '0.14(C30 H45 Cu6 O30), 0.43(C8 H15 N2)'
_chemical_formula_sum 'C11 H10 Cu N O'
_chemical_formula_weight 235.74
_space_group_crystal_system triclinic
_space_group_IT_number 1
_space_group_name_Hall 'P 1'
_space_group_name_H-M_alt 'P 1'
_atom_sites_solution_hydrogens geom
_atom_sites_solution_primary direct
_atom_sites_solution_secondary difmap
_audit_creation_date 2017-04-14
_audit_creation_method
;
Olex2 1.2
(compiled 2017.03.28 svn.r3405 for OlexSys, GUI svn.r5335)
;
_audit_update_record
;
2023-08-16 deposited with the CCDC.	2023-10-16 downloaded from the CCDC.
;
_cell_angle_alpha 70.036(3)
_cell_angle_beta 89.552(3)
_cell_angle_gamma 89.760(3)
_cell_formula_units_Z 7
_cell_length_a 8.0690(3)
_cell_length_b 13.7637(5)
_cell_length_c 16.3101(5)
_cell_measurement_reflns_used 4516
_cell_measurement_temperature 100.01(10)
_cell_measurement_theta_max 72.0580
_cell_measurement_theta_min 5.1640
_cell_volume 1702.48(11)
_computing_cell_refinement
;
CrysAlisPro, Agilent Technologies,
Version 1.171.37.35 (release 13-08-2014 CrysAlis171 .NET)
(compiled Aug 13 2014,18:06:01)
;
_computing_data_collection
;
CrysAlisPro, Agilent Technologies,
Version 1.171.37.35 (release 13-08-2014 CrysAlis171 .NET)
(compiled Aug 13 2014,18:06:01)
;
_computing_data_reduction
;
CrysAlisPro, Agilent Technologies,
Version 1.171.37.35 (release 13-08-2014 CrysAlis171 .NET)
(compiled Aug 13 2014,18:06:01)
;
_computing_molecular_graphics 'Olex2 (Dolomanov et al., 2009)'
_computing_publication_material 'Olex2 (Dolomanov et al., 2009)'
_computing_structure_refinement 'ShelXL (Sheldrick, 2015)'
_computing_structure_solution 'ShelXS (Sheldrick, 2008)'
_diffrn_ambient_environment N~2~
_diffrn_ambient_temperature 100.01(10)
_diffrn_detector 'CCD plate'
_diffrn_detector_area_resol_mean 8.0509
_diffrn_detector_type EosS2
_diffrn_measured_fraction_theta_full 0.772
_diffrn_measured_fraction_theta_max 0.772
_diffrn_measurement_details
;
#__ type_ start__ end____ width___ exp.time_
  1 omega  -24.00    4.00   1.0000    2.9600
omega____ theta____ kappa____ phi______ frames
    -       35.5455  -38.0000  -30.0000 28

#__ type_ start__ end____ width___ exp.time_
  2 omega  -32.00   47.00   1.0000    2.9600
omega____ theta____ kappa____ phi______ frames
    -       35.5455  -57.0000   30.0000 79

#__ type_ start__ end____ width___ exp.time_
  3 omega   61.00   88.00   1.0000    2.9600
omega____ theta____ kappa____ phi______ frames
    -       35.5455 -125.0000   90.0000 27

#__ type_ start__ end____ width___ exp.time_
  4 omega   37.00   91.00   1.0000   11.8300
omega____ theta____ kappa____ phi______ frames
    -      107.3909  -30.0000  120.0000 54

#__ type_ start__ end____ width___ exp.time_
  5 omega   48.00   75.00   1.0000   11.8300
omega____ theta____ kappa____ phi______ frames
    -      107.3909  -30.0000   90.0000 27

#__ type_ start__ end____ width___ exp.time_
  6 omega   49.00   81.00   1.0000   11.8300
omega____ theta____ kappa____ phi______ frames
    -      107.3909  -30.0000   30.0000 32

#__ type_ start__ end____ width___ exp.time_
  7 omega   38.00  109.00   1.0000   11.8300
omega____ theta____ kappa____ phi______ frames
    -      107.3909  -95.0000  120.0000 71

#__ type_ start__ end____ width___ exp.time_
  8 omega   37.00   89.00   1.0000   11.8300
omega____ theta____ kappa____ phi______ frames
    -      107.3909  -30.0000  -90.0000 52

#__ type_ start__ end____ width___ exp.time_
  9 omega   58.00   91.00   1.0000   11.8300
omega____ theta____ kappa____ phi______ frames
    -      107.3909  -30.0000 -150.0000 33

#__ type_ start__ end____ width___ exp.time_
 10 omega   51.00   91.00   1.0000   11.8300
omega____ theta____ kappa____ phi______ frames
    -      107.3909  -95.0000 -180.0000 40

#__ type_ start__ end____ width___ exp.time_
 11 omega   38.00   67.00   1.0000   11.8300
omega____ theta____ kappa____ phi______ frames
    -      107.3909  -30.0000 -180.0000 29

#__ type_ start__ end____ width___ exp.time_
 12 omega   44.00   75.00   1.0000   11.8300
omega____ theta____ kappa____ phi______ frames
    -      107.3909  -95.0000 -120.0000 31

#__ type_ start__ end____ width___ exp.time_
 13 omega   35.00   80.00   1.0000    2.9600
omega____ theta____ kappa____ phi______ frames
    -       35.5455 -125.0000 -150.0000 45

#__ type_ start__ end____ width___ exp.time_
 14 omega  -19.00   36.00   1.0000    2.9600
omega____ theta____ kappa____ phi______ frames
    -       35.5455  -57.0000 -120.0000 55

#__ type_ start__ end____ width___ exp.time_
 15 omega   22.00   92.00   1.0000    2.9600
omega____ theta____ kappa____ phi______ frames
    -       35.5455   38.0000 -150.0000 70

#__ type_ start__ end____ width___ exp.time_
 16 omega   98.00  174.00   1.0000   11.8300
omega____ theta____ kappa____ phi______ frames
    -      107.3909   61.0000 -150.0000 76

#__ type_ start__ end____ width___ exp.time_
 17 omega   74.00  140.00   1.0000   11.8300
omega____ theta____ kappa____ phi______ frames
    -      107.3909  178.0000  120.0000 66
;
_diffrn_measurement_device 'four-circle diffractometer'
_diffrn_measurement_device_type 'SuperNova, Dual, Cu at zero, EosS2'
_diffrn_measurement_method '\w scans'
_diffrn_orient_matrix_UB_11 0.1739059000
_diffrn_orient_matrix_UB_12 -0.0487300000
_diffrn_orient_matrix_UB_13 0.0194275000
_diffrn_orient_matrix_UB_21 -0.0620862000
_diffrn_orient_matrix_UB_22 -0.0957538000
_diffrn_orient_matrix_UB_23 -0.0191016000
_diffrn_orient_matrix_UB_31 0.0485368000
_diffrn_orient_matrix_UB_32 0.0513613000
_diffrn_orient_matrix_UB_33 -0.0967326000
_diffrn_radiation_monochromator mirror
_diffrn_radiation_probe x-ray
_diffrn_radiation_type CuK\a
_diffrn_radiation_wavelength 1.54184
_diffrn_reflns_av_R_equivalents 0.0170
_diffrn_reflns_av_unetI/netI 0.0319
_diffrn_reflns_limit_h_max 9
_diffrn_reflns_limit_h_min -9
_diffrn_reflns_limit_k_max 16
_diffrn_reflns_limit_k_min -16
_diffrn_reflns_limit_l_max 12
_diffrn_reflns_limit_l_min -19
_diffrn_reflns_number 6743
_diffrn_reflns_theta_full 72.61
_diffrn_reflns_theta_max 72.61
_diffrn_reflns_theta_min 5.17
_diffrn_source 'sealed X-ray tube'
_diffrn_source_type 'SuperNova (Cu) X-ray Source'
_exptl_absorpt_coefficient_mu 2.854
_exptl_absorpt_correction_T_max 1.00000
_exptl_absorpt_correction_T_min 0.84492
_exptl_absorpt_correction_type multi-scan
_exptl_absorpt_process_details
;
CrysAlisPro, Agilent Technologies,
Version 1.171.37.35 (release 13-08-2014 CrysAlis171 .NET)
(compiled Aug 13 2014,18:06:01)
Empirical absorption correction using spherical harmonics,
 implemented in SCALE3 ABSPACK scaling algorithm.
;
_exptl_crystal_density_diffrn 1.610
_exptl_crystal_density_method 'not measured'
_exptl_crystal_F_000 840
_refine_diff_density_max 0.877
_refine_diff_density_min -0.593
_refine_diff_density_rms 0.089
_refine_ls_abs_structure_details 'Flack H D (1983), Acta Cryst. A39, 876-881'
_refine_ls_abs_structure_Flack 0.08(2)
_refine_ls_extinction_method none
_refine_ls_goodness_of_fit_ref 1.052
_refine_ls_hydrogen_treatment constr
_refine_ls_matrix_type full
_refine_ls_number_parameters 886
_refine_ls_number_reflns 5577
_refine_ls_number_restraints 3
_refine_ls_restrained_S_all 1.052
_refine_ls_R_factor_all 0.0355
_refine_ls_R_factor_gt 0.0347
_refine_ls_shift/su_max 0.005
_refine_ls_shift/su_mean 0.000
_refine_ls_structure_factor_coef Fsqd
_refine_ls_weighting_details 'calc w=1/[\s^2^(Fo^2^)+(0.0630P)^2^+0.5895P] where P=(Fo^2^+2Fc^2^)/3'
_refine_ls_weighting_scheme calc
_refine_ls_wR_factor_gt 0.0898
_refine_ls_wR_factor_ref 0.0907
_reflns_number_gt 5436
_reflns_number_total 5577
_reflns_threshold_expression >2sigma(I)
_cod_data_source_file d3nr04159j2.cif
_cod_data_source_block exp_18
_cod_depositor_comments 'Adding full bibliography for 1570136--1570139.cif.'
_cod_original_cell_volume 1702.49(10)
_cod_database_code 1570139
_chemical_oxdiff_formula 'C11 H10 N O'
_reflns_odcompleteness_completeness 80.77
_reflns_odcompleteness_iscentric 1
_reflns_odcompleteness_theta 66.97
_olex2_refinement_description
;
1. Fixed Uiso
 At 1.2 times of:
  All C(H) groups, All C(H,H) groups
 At 1.5 times of:
  All C(H,H,H) groups
2.a Secondary CH2 refined with riding coordinates:
 C6AA(H6AA,H6AB), C5DA(H5DA,H5DB), C2CA(H2CA,H2CB), C4CA(H4CA,H4CB), C0CA(H0CA,
 H0CB), C8CA(H8CA,H8CB), C2(H2A,H2B), C14(H14A,H14B), C16(H16A,H16B)
2.b Aromatic/amide H refined with riding coordinates:
 C2DA(H2DA), C3DA(H3DA), C3CA(H3CA), C5CA(H5CA), C9BA(H9BA), C20(H20), C8(H8),
 C9(H9), C10(H10)
2.c Idealised Me refined as rotating group:
 C8AA(H8AA,H8AB,H8AC), C22(H22A,H22B,H22C), C26(H26A,H26B,H26C), C28(H28A,H28B,
 H28C), C33(H33A,H33B,H33C), C55(H55A,H55B,H55C), C2AA(H2AA,H2AB,H2AC),
 C18(H18A,H18B,H18C), C8BA(H8BA,H8BB,H8BC), C4AA(H4AA,H4AB,H4AC), C5AA(H5AA,
 H5AB,H5AC), C9CA(H9CA,H9CB,H9CC), C1DA(H1DA,H1DB,H1DC), C2BA(H2BA,H2BB,H2BC),
 C7CA(H7CA,H7CB,H7CC), C4(H4A,H4B,H4C), C6(H6A,H6B,H6C), C7(H7A,H7B,H7C),
 C12(H12A,H12B,H12C), C15(H15A,H15B,H15C), C17(H17A,H17B,H17C)
;
_olex2_submission_special_instructions 'No special instructions were received'

loop_
_space_group_symop_id
_space_group_symop_operation_xyz
1 'x, y, z'

loop_
_atom_site_label
_atom_site_type_symbol
_atom_site_fract_x
_atom_site_fract_y
_atom_site_fract_z
_atom_site_U_iso_or_equiv
_atom_site_adp_type
_atom_site_occupancy
_atom_site_calc_flag
_atom_site_disorder_assembly
_atom_site_disorder_group
_atom_site_refinement_flags_posn
Cu1 Cu 0.11501(8) -0.66887(5) 0.53557(4) 0.00937(18) Uani 1 d . . .
Cu2 Cu 0.10543(8) 0.65592(5) -0.15906(4) 0.00960(18) Uani 1 d . . .
Cu3 Cu 0.12824(9) 0.18707(5) 0.07082(5) 0.00988(17) Uani 1 d . . .
Cu4 Cu 0.11299(9) -0.00557(6) 0.18437(6) 0.01144(17) Uani 1 d . . .
Cu5 Cu 0.09548(9) 0.85771(5) -0.24568(5) 0.00966(18) Uani 1 d . . .
Cu6 Cu 0.10784(8) -0.46890(5) 0.44046(5) 0.01088(18) Uani 1 d . . .
O0AA O 0.1899(6) 0.6934(3) -0.0628(3) 0.0188(10) Uani 1 d . . .
O1AA O 0.3376(5) -0.6704(3) 0.4840(3) 0.0175(9) Uani 1 d . . .
O3 O 0.2202(5) -0.6215(3) 0.6244(3) 0.0165(9) Uani 1 d . . .
O4 O -0.0917(5) 0.2071(3) 0.1137(3) 0.0209(10) Uani 1 d . . .
O5 O 0.2083(5) 0.0537(3) 0.2679(3) 0.0193(9) Uani 1 d . . .
O6 O 0.3459(5) 0.1395(3) 0.0417(3) 0.0184(8) Uani 1 d . . .
O7 O 0.0267(6) -0.0367(3) 0.0850(3) 0.0189(9) Uani 1 d . . .
O8 O -0.1206(5) 0.8430(3) -0.1836(3) 0.0140(8) Uani 1 d . . .
O9 O 0.0170(5) -0.6873(3) 0.4325(3) 0.0168(9) Uani 1 d . . .
O10 O 0.3140(5) 0.8457(3) -0.2945(3) 0.0183(9) Uani 1 d . . .
O11 O 0.0096(5) 0.6445(3) -0.2656(3) 0.0148(8) Uani 1 d . . .
O12 O 0.3339(5) -0.4997(3) 0.4082(3) 0.0184(8) Uani 1 d . . .
C7AA C -0.1847(7) 0.7604(4) -0.1367(3) 0.0134(11) Uani 1 d . . .
C8AA C 0.5595(7) 0.7575(5) -0.3031(4) 0.0199(12) Uani 1 d . . .
H8AA H 0.5543 0.7760 -0.3653 0.030 Uiso 1 calc . . GR
H8AB H 0.6051 0.6892 -0.2783 0.030 Uiso 1 calc . . GR
H8AC H 0.6286 0.8058 -0.2885 0.030 Uiso 1 calc . . GR
C9AA C -0.1756(7) -0.5538(4) 0.5474(4) 0.0148(11) Uani 1 d . . .
O16 O -0.1194(5) -0.4749(3) 0.4903(3) 0.0149(8) Uani 1 d . . .
O17 O 0.3435(5) -0.0191(3) 0.1433(3) 0.0193(9) Uani 1 d . . .
C0BA C -0.1637(7) 0.1347(5) 0.1705(3) 0.0164(12) Uani 1 d . . .
C22 C 0.3118(7) -0.5015(4) 0.6901(4) 0.0180(11) Uani 1 d . . .
H22A H 0.2234 -0.4850 0.7229 0.027 Uiso 1 calc . . GR
H22B H 0.3848 -0.4432 0.6683 0.027 Uiso 1 calc . . GR
H22C H 0.3725 -0.5599 0.7271 0.027 Uiso 1 calc . . GR
O24 O 0.1380(5) 0.4939(3) -0.1104(2) 0.0141(8) Uani 1 d . . .
O25 O 0.2265(6) 0.2142(3) 0.1724(3) 0.0194(9) Uani 1 d . . .
C26 C 0.3086(8) 0.1827(5) 0.3182(4) 0.0204(12) Uani 1 d . . .
H26A H 0.2171 0.2006 0.3483 0.031 Uiso 1 calc . . GR
H26B H 0.3786 0.2419 0.2936 0.031 Uiso 1 calc . . GR
H26C H 0.3711 0.1277 0.3586 0.031 Uiso 1 calc . . GR
O27 O 0.3313(5) 0.6782(3) -0.2139(3) 0.0162(8) Uani 1 d . . .
C28 C 0.5697(7) -0.5953(5) 0.3940(4) 0.0229(13) Uani 1 d . . .
H28A H 0.6443 -0.6309 0.4401 0.034 Uiso 1 calc . . GR
H28B H 0.6106 -0.5268 0.3639 0.034 Uiso 1 calc . . GR
H28C H 0.5617 -0.6323 0.3538 0.034 Uiso 1 calc . . GR
O29 O -0.1100(5) 0.0435(3) 0.2051(3) 0.0191(9) Uani 1 d . . .
C30 C -0.0032(6) 0.0302(4) 0.0106(4) 0.0139(10) Uani 1 d . . .
O31 O -0.1053(5) -0.6395(3) 0.5758(3) 0.0164(8) Uani 1 d . . .
C33 C 0.2864(7) 0.8043(5) 0.0100(4) 0.0207(12) Uani 1 d . . .
H33A H 0.1936 0.8106 0.0451 0.031 Uiso 1 calc . . GR
H33B H 0.3503 0.8668 -0.0067 0.031 Uiso 1 calc . . GR
H33C H 0.3545 0.7472 0.0430 0.031 Uiso 1 calc . . GR
C36 C -0.0053(7) -0.6129(5) 0.3615(4) 0.0155(11) Uani 1 d . . .
O38 O 0.0910(5) -0.8181(3) 0.6284(2) 0.0172(8) Uani 1 d . . .
C40 C 0.2443(6) 0.1479(4) 0.2466(3) 0.0136(11) Uani 1 d . . .
C42 C 0.2244(6) 0.7860(5) -0.0711(3) 0.0142(11) Uani 1 d . . .
O44 O -0.1238(5) 0.6715(3) -0.1189(3) 0.0172(9) Uani 1 d . . .
O50 O 0.1665(5) 0.3312(3) -0.0277(2) 0.0148(8) Uani 1 d . . .
C55 C -0.0993(7) 0.6984(4) -0.4075(3) 0.0169(11) Uani 1 d . . .
H55A H -0.0136 0.6720 -0.4354 0.025 Uiso 1 calc . . GR
H55B H -0.1441 0.7607 -0.4485 0.025 Uiso 1 calc . . GR
H55C H -0.1856 0.6479 -0.3874 0.025 Uiso 1 calc . . GR
C64 C 0.2405(7) -0.5270(4) 0.6144(4) 0.0148(11) Uani 1 d . . .
O65 O 0.2070(5) 0.8632(3) -0.1389(3) 0.0160(8) Uani 1 d . . .
O70 O 0.2006(5) -0.4531(3) 0.5474(3) 0.0162(8) Uani 1 d . . .
O71 O 0.0230(6) 0.1257(3) -0.0094(3) 0.0194(9) Uani 1 d . . .
C73 C -0.0284(6) 0.7213(4) -0.3318(3) 0.0124(10) Uani 1 d . . .
O77 O -0.0080(6) 0.8143(3) -0.3384(3) 0.0172(9) Uani 1 d . . .
O119 O 0.0556(5) 1.0172(3) -0.2974(2) 0.0170(8) Uani 1 d . . .
C0AA C 0.1169(8) 0.4216(5) -0.0394(4) 0.0114(10) Uani 1 d . . .
C1AA C 0.1059(8) 1.0901(5) -0.3636(4) 0.0110(10) Uani 1 d . . .
C2AA C 0.0323(8) 0.4436(4) 0.0362(3) 0.0193(11) Uani 1 d . . .
H2AA H 0.0004 0.5151 0.0180 0.029 Uiso 1 calc . . GR
H2AB H 0.1076 0.4286 0.0843 0.029 Uiso 1 calc . . GR
H2AC H -0.0644 0.4009 0.0540 0.029 Uiso 1 calc . . GR
C18 C -0.3519(7) 0.7689(5) -0.0966(4) 0.0202(12) Uani 1 d . . .
H18A H -0.3375 0.7632 -0.0368 0.030 Uiso 1 calc . . GR
H18B H -0.4228 0.7143 -0.0995 0.030 Uiso 1 calc . . GR
H18C H -0.4012 0.8345 -0.1282 0.030 Uiso 1 calc . . GR
N3AA N 0.5883(6) 0.7940(3) 0.3394(3) 0.0162(9) Uani 1 d . . .
O1BA O 0.0834(5) -0.1504(3) 0.2842(2) 0.0148(8) Uani 1 d . . .
N2BA N 0.7978(6) 0.3465(4) 0.8324(3) 0.0282(12) Uani 1 d . . .
N3BA N 0.3997(6) 0.8114(4) 0.4279(3) 0.0197(10) Uani 1 d . . .
N4BA N 0.4246(6) 0.1228(4) 0.7636(3) 0.0200(10) Uani 1 d . . .
N5BA N 0.6218(6) 0.4180(4) 0.8944(4) 0.0249(11) Uani 1 d . . .
C6BA C 0.1224(8) -0.2440(5) 0.3056(4) 0.0113(10) Uani 1 d . . .
N7BA N 0.6016(6) 0.1223(4) 0.6633(3) 0.0218(10) Uani 1 d . . .
C8BA C 0.5765(7) 0.0306(4) 0.0491(4) 0.0187(11) Uani 1 d . . .
H8BA H 0.6100 0.0888 -0.0004 0.028 Uiso 1 calc . . GR
H8BB H 0.5704 -0.0298 0.0325 0.028 Uiso 1 calc . . GR
H8BC H 0.6558 0.0194 0.0950 0.028 Uiso 1 calc . . GR
C4AA C -0.3326(7) 0.1578(5) 0.2004(4) 0.0224(12) Uani 1 d . . .
H4AA H -0.3199 0.1977 0.2381 0.034 Uiso 1 calc . . GR
H4AB H -0.3880 0.0941 0.2314 0.034 Uiso 1 calc . . GR
H4AC H -0.3970 0.1963 0.1505 0.034 Uiso 1 calc . . GR
C5AA C 0.2780(7) 0.1464(5) 0.8072(4) 0.0276(13) Uani 1 d . . .
H5AA H 0.2536 0.2189 0.7828 0.041 Uiso 1 calc . . GR
H5AB H 0.2993 0.1283 0.8684 0.041 Uiso 1 calc . . GR
H5AC H 0.1851 0.1075 0.7988 0.041 Uiso 1 calc . . GR
C6AA C 0.7210(7) 0.7132(4) 0.2408(4) 0.0193(11) Uani 1 d . . .
H6AA H 0.6188 0.6752 0.2439 0.023 Uiso 1 calc . . R
H6AB H 0.7952 0.6704 0.2851 0.023 Uiso 1 calc . . R
C9CA C 0.2496(8) 0.8493(5) 0.4612(4) 0.0240(12) Uani 1 d . . .
H9CA H 0.2223 0.9175 0.4227 0.036 Uiso 1 calc . . GR
H9CB H 0.2710 0.8514 0.5184 0.036 Uiso 1 calc . . GR
H9CC H 0.1585 0.8036 0.4641 0.036 Uiso 1 calc . . GR
C1DA C 0.9531(8) 0.3248(7) 0.7946(4) 0.043(2) Uani 1 d . . .
H1DA H 1.0222 0.3851 0.7781 0.065 Uiso 1 calc . . GR
H1DB H 0.9292 0.3066 0.7441 0.065 Uiso 1 calc . . GR
H1DC H 1.0094 0.2685 0.8370 0.065 Uiso 1 calc . . GR
C2DA C 0.4628(7) 0.1658(4) 0.6802(4) 0.0183(11) Uani 1 d . . .
H2DA H 0.4030 0.2181 0.6397 0.022 Uiso 1 calc . . R
C3DA C 0.6145(8) 0.7168(4) 0.4183(4) 0.0226(12) Uani 1 d . . .
H3DA H 0.6984 0.6675 0.4314 0.027 Uiso 1 calc . . R
C4DA C 0.4085(7) 0.0519(4) 0.0808(4) 0.0138(11) Uani 1 d . . .
C5DA C 0.7667(8) 0.0798(5) 0.4582(4) 0.0256(13) Uani 1 d . . .
H5DA H 0.8667 0.1207 0.4515 0.031 Uiso 1 calc . . R
H5DB H 0.6844 0.1216 0.4185 0.031 Uiso 1 calc . . R
C5BA C 0.3878(7) 0.7596(4) -0.2670(3) 0.0138(11) Uani 1 d . . .
C2BA C 0.1877(8) 1.0595(4) -0.4362(3) 0.0223(12) Uani 1 d . . .
H2BA H 0.1999 1.1196 -0.4875 0.033 Uiso 1 calc . . GR
H2BB H 0.1196 1.0096 -0.4492 0.033 Uiso 1 calc . . GR
H2BC H 0.2947 1.0300 -0.4174 0.033 Uiso 1 calc . . GR
C2CA C 0.5237(7) 0.4394(4) 1.0318(4) 0.0232(12) Uani 1 d . . .
H2CA H 0.4471 0.3822 1.0430 0.028 Uiso 1 calc . . R
H2CB H 0.6284 0.4121 1.0589 0.028 Uiso 1 calc . . R
C3CA C 0.6563(9) 0.0496(5) 0.7396(4) 0.0349(16) Uani 1 d . . .
H3CA H 0.7512 0.0091 0.7469 0.042 Uiso 1 calc . . R
C4CA C 0.6784(8) 0.1470(4) 0.5764(4) 0.0255(12) Uani 1 d . . .
H4CA H 0.7849 0.1795 0.5760 0.031 Uiso 1 calc . . R
H4CB H 0.6087 0.1958 0.5335 0.031 Uiso 1 calc . . R
C5CA C 0.7702(7) 0.4272(5) 0.8564(4) 0.0272(13) Uani 1 d . . .
H5CA H 0.8429 0.4820 0.8482 0.033 Uiso 1 calc . . R
C6CA C 0.3991(7) -0.5886(5) 0.4323(4) 0.0176(12) Uani 1 d . . .
C9BA C 0.4588(7) 0.8493(4) 0.3474(3) 0.0164(10) Uani 1 d . . .
H9BA H 0.4159 0.9060 0.3033 0.020 Uiso 1 calc . . R
C0CA C 0.5494(8) 0.4898(4) 0.9341(4) 0.0260(13) Uani 1 d . . .
H0CA H 0.4438 0.5147 0.9069 0.031 Uiso 1 calc . . R
H0CB H 0.6222 0.5490 0.9231 0.031 Uiso 1 calc . . R
C7CA C -0.3422(7) -0.5448(4) 0.5877(4) 0.0207(12) Uani 1 d . . .
H7CA H -0.3259 -0.5259 0.6385 0.031 Uiso 1 calc . . GR
H7CB H -0.3985 -0.6100 0.6040 0.031 Uiso 1 calc . . GR
H7CC H -0.4076 -0.4929 0.5462 0.031 Uiso 1 calc . . GR
C8CA C 0.7996(8) 0.7364(5) 0.1516(4) 0.0254(12) Uani 1 d . . .
H8CA H 0.7197 0.7727 0.1076 0.030 Uiso 1 calc . . R
H8CB H 0.8933 0.7821 0.1466 0.030 Uiso 1 calc . . R
C20 C 0.4931(8) 0.7270(4) 0.4734(4) 0.0247(12) Uani 1 d . . .
H20 H 0.4767 0.6847 0.5310 0.030 Uiso 1 calc . . R
C2 C 0.6847(7) 0.8124(4) 0.2581(3) 0.0177(10) Uani 1 d . . .
H2A H 0.7884 0.8458 0.2622 0.021 Uiso 1 calc . . R
H2B H 0.6231 0.8588 0.2095 0.021 Uiso 1 calc . . R
C4 C -0.0664(8) -0.6415(5) 0.2854(4) 0.0207(12) Uani 1 d . . .
H4A H 0.0248 -0.6412 0.2471 0.031 Uiso 1 calc . . GR
H4B H -0.1484 -0.5924 0.2540 0.031 Uiso 1 calc . . GR
H4C H -0.1147 -0.7093 0.3066 0.031 Uiso 1 calc . . GR
C6 C 0.2334(7) -0.2803(4) 0.2474(3) 0.0173(10) Uani 1 d . . .
H6A H 0.1698 -0.3200 0.2206 0.026 Uiso 1 calc . . GR
H6B H 0.3204 -0.3226 0.2815 0.026 Uiso 1 calc . . GR
H6C H 0.2808 -0.2216 0.2031 0.026 Uiso 1 calc . . GR
C7 C -0.0728(7) -0.0075(4) -0.0573(4) 0.0178(11) Uani 1 d . . .
H7A H 0.0157 -0.0308 -0.0857 0.027 Uiso 1 calc . . GR
H7B H -0.1317 0.0476 -0.0995 0.027 Uiso 1 calc . . GR
H7C H -0.1474 -0.0638 -0.0305 0.027 Uiso 1 calc . . GR
C8 C 0.5438(10) 0.0492(5) 0.8020(4) 0.0344(16) Uani 1 d . . .
H8 H 0.5463 0.0069 0.8603 0.041 Uiso 1 calc . . R
C9 C 0.6612(8) 0.2834(5) 0.8536(4) 0.0307(14) Uani 1 d . . .
H9 H 0.6472 0.2215 0.8433 0.037 Uiso 1 calc . . R
C10 C 0.5494(8) 0.3289(5) 0.8928(4) 0.0279(13) Uani 1 d . . .
H10 H 0.4449 0.3041 0.9142 0.033 Uiso 1 calc . . R
C12 C 0.8583(8) 0.6414(5) 0.1334(4) 0.0277(13) Uani 1 d . . .
H12A H 0.8994 0.6611 0.0746 0.042 Uiso 1 calc . . GR
H12B H 0.7676 0.5942 0.1409 0.042 Uiso 1 calc . . GR
H12C H 0.9454 0.6086 0.1731 0.042 Uiso 1 calc . . GR
C14 C 0.7028(7) 0.0511(4) 0.5514(4) 0.0233(12) Uani 1 d . . .
H14A H 0.5982 0.0148 0.5570 0.028 Uiso 1 calc . . R
H14B H 0.7813 0.0051 0.5909 0.028 Uiso 1 calc . . R
C15 C 0.8046(10) -0.0171(5) 0.4342(4) 0.0364(16) Uani 1 d . . .
H15A H 0.8344 0.0033 0.3736 0.055 Uiso 1 calc . . GR
H15B H 0.7081 -0.0604 0.4451 0.055 Uiso 1 calc . . GR
H15C H 0.8947 -0.0547 0.4691 0.055 Uiso 1 calc . . GR
C16 C 0.4558(9) 0.5159(4) 1.0720(4) 0.0302(14) Uani 1 d . . .
H16A H 0.5347 0.5717 1.0628 0.036 Uiso 1 calc . . R
H16B H 0.3537 0.5455 1.0430 0.036 Uiso 1 calc . . R
C17 C 0.4229(10) 0.4660(5) 1.1680(5) 0.0407(17) Uani 1 d . . .
H17A H 0.3378 0.4147 1.1771 0.061 Uiso 1 calc . . GR
H17B H 0.3873 0.5175 1.1918 0.061 Uiso 1 calc . . GR
H17C H 0.5225 0.4337 1.1966 0.061 Uiso 1 calc . . GR
O1 O 0.0753(5) -0.3090(3) 0.3775(3) 0.0193(8) Uani 1 d . . .
O2 O 0.0208(6) -0.5189(3) 0.3499(3) 0.0187(9) Uani 1 d . . .

loop_
_atom_site_aniso_label
_atom_site_aniso_U_11
_atom_site_aniso_U_22
_atom_site_aniso_U_33
_atom_site_aniso_U_23
_atom_site_aniso_U_13
_atom_site_aniso_U_12
Cu1 0.0082(3) 0.0047(4) 0.0129(4) -0.0001(3) -0.0004(3) 0.0007(3)
Cu2 0.0098(4) 0.0056(4) 0.0112(4) 0.0000(3) 0.0016(3) 0.0009(3)
Cu3 0.0100(4) 0.0058(3) 0.0118(4) -0.0004(3) -0.0001(3) 0.0004(3)
Cu4 0.0076(3) 0.0072(3) 0.0152(4) 0.0018(3) -0.0004(3) -0.0002(3)
Cu5 0.0109(4) 0.0051(3) 0.0112(4) -0.0005(3) 0.0007(3) 0.0002(3)
Cu6 0.0086(3) 0.0059(4) 0.0148(4) 0.0008(3) -0.0002(3) -0.0001(3)
O0AA 0.025(2) 0.019(2) 0.0118(19) -0.0045(16) -0.0017(17) 0.0063(17)
O1AA 0.016(2) 0.017(2) 0.0170(19) -0.0029(17) 0.0017(16) 0.0020(16)
O3 0.0165(19) 0.0120(19) 0.020(2) -0.0036(16) 0.0003(16) -0.0017(15)
O4 0.016(2) 0.0128(19) 0.029(2) -0.0008(17) 0.0031(18) 0.0031(16)
O5 0.021(2) 0.017(2) 0.0146(19) 0.0028(16) -0.0040(16) -0.0005(17)
O6 0.0160(18) 0.0110(18) 0.023(2) 0.0004(16) 0.0050(16) 0.0029(15)
O7 0.024(2) 0.0094(17) 0.022(2) -0.0033(16) -0.0028(17) -0.0008(16)
O8 0.0130(17) 0.0073(18) 0.0198(19) -0.0019(16) 0.0010(15) -0.0003(14)
O9 0.019(2) 0.0105(18) 0.020(2) -0.0042(16) -0.0051(16) -0.0009(16)
O10 0.015(2) 0.0169(19) 0.019(2) -0.0015(16) 0.0062(17) 0.0010(16)
O11 0.0194(19) 0.0071(17) 0.020(2) -0.0069(16) -0.0034(16) 0.0027(15)
O12 0.0137(18) 0.0179(19) 0.022(2) -0.0043(16) 0.0032(16) 0.0019(15)
C7AA 0.013(3) 0.014(3) 0.014(2) -0.007(2) -0.003(2) -0.005(2)
C8AA 0.017(3) 0.027(3) 0.015(3) -0.006(2) 0.007(2) 0.000(2)
C9AA 0.012(2) 0.016(3) 0.017(3) -0.007(2) -0.002(2) -0.003(2)
O16 0.0119(17) 0.0087(17) 0.021(2) -0.0004(15) 0.0003(16) -0.0011(15)
O17 0.0127(19) 0.0120(19) 0.025(2) 0.0045(17) 0.0013(17) 0.0012(15)
C0BA 0.010(2) 0.029(3) 0.016(3) -0.015(3) -0.007(2) 0.007(2)
C22 0.016(3) 0.019(3) 0.023(3) -0.012(2) 0.000(2) 0.002(2)
O24 0.0185(19) 0.0060(15) 0.0138(18) 0.0016(14) 0.0035(15) 0.0000(14)
O25 0.026(2) 0.016(2) 0.0138(19) -0.0018(16) -0.0065(17) -0.0004(17)
C26 0.023(3) 0.021(3) 0.019(3) -0.009(2) 0.000(2) 0.003(2)
O27 0.0121(18) 0.016(2) 0.022(2) -0.0076(18) 0.0009(16) 0.0018(16)
C28 0.011(3) 0.034(3) 0.024(3) -0.010(3) 0.003(2) -0.001(2)
O29 0.0118(18) 0.0158(19) 0.023(2) 0.0014(16) 0.0062(16) 0.0026(16)
C30 0.008(2) 0.014(2) 0.019(3) -0.005(2) 0.005(2) 0.0004(19)
O31 0.0121(18) 0.0091(17) 0.024(2) -0.0004(15) 0.0034(16) -0.0023(14)
C33 0.021(3) 0.022(3) 0.021(3) -0.011(2) -0.001(2) 0.005(2)
C36 0.007(2) 0.020(3) 0.022(3) -0.010(2) 0.001(2) 0.002(2)
O38 0.0209(19) 0.0090(17) 0.0180(19) 0.0003(15) 0.0000(16) -0.0010(15)
C40 0.010(2) 0.017(3) 0.012(2) -0.003(2) 0.001(2) 0.002(2)
C42 0.009(2) 0.023(3) 0.013(2) -0.010(2) 0.0019(19) 0.005(2)
O44 0.0135(19) 0.0104(18) 0.024(2) -0.0013(16) 0.0058(17) 0.0007(15)
O50 0.0167(18) 0.0088(17) 0.0169(18) -0.0016(14) -0.0006(15) 0.0033(14)
C55 0.019(3) 0.019(3) 0.015(3) -0.007(2) -0.002(2) -0.001(2)
C64 0.009(2) 0.013(2) 0.022(3) -0.006(2) 0.006(2) 0.001(2)
O65 0.0180(19) 0.0130(19) 0.019(2) -0.0086(16) -0.0028(16) -0.0002(16)
O70 0.0172(19) 0.0125(19) 0.018(2) -0.0043(16) -0.0038(16) -0.0013(16)
O71 0.024(2) 0.0131(19) 0.0181(19) -0.0012(16) -0.0044(17) -0.0060(16)
C73 0.008(2) 0.013(2) 0.016(3) -0.005(2) 0.001(2) 0.0030(19)
O77 0.028(2) 0.0072(17) 0.0152(19) -0.0015(15) -0.0024(17) -0.0028(16)
O119 0.0220(19) 0.0078(17) 0.018(2) -0.0001(16) 0.0034(16) 0.0002(15)
C0AA 0.013(2) 0.004(2) 0.014(3) 0.0016(19) 0.003(2) -0.0007(17)
C1AA 0.008(2) 0.006(2) 0.014(2) 0.0038(18) -0.0003(18) 0.0004(16)
C2AA 0.028(3) 0.017(2) 0.016(3) -0.009(2) 0.010(2) 0.000(2)
C18 0.014(2) 0.021(3) 0.028(3) -0.010(2) 0.008(2) -0.002(2)
N3AA 0.015(2) 0.015(2) 0.017(2) -0.0037(17) -0.0030(18) 0.0009(18)
O1BA 0.0167(18) 0.0045(16) 0.0184(18) 0.0025(14) 0.0006(15) 0.0002(14)
N2BA 0.017(2) 0.038(3) 0.022(2) 0.001(2) 0.004(2) 0.008(2)
N3BA 0.016(2) 0.026(2) 0.018(2) -0.008(2) 0.0002(19) -0.003(2)
N4BA 0.017(2) 0.019(2) 0.022(2) -0.0041(19) -0.001(2) 0.0031(19)
N5BA 0.015(2) 0.023(2) 0.033(3) -0.005(2) 0.000(2) -0.002(2)
C6BA 0.012(2) 0.006(2) 0.013(2) 0.0003(18) -0.0026(19) -0.0041(18)
N7BA 0.020(2) 0.019(2) 0.023(2) -0.004(2) -0.003(2) 0.009(2)
C8BA 0.010(2) 0.021(3) 0.026(3) -0.009(2) 0.005(2) -0.002(2)
C4AA 0.014(3) 0.029(3) 0.028(3) -0.015(3) 0.004(2) 0.003(2)
C5AA 0.018(3) 0.042(3) 0.029(3) -0.020(3) -0.002(2) 0.003(3)
C6AA 0.017(3) 0.014(2) 0.023(3) -0.002(2) -0.003(2) -0.003(2)
C9CA 0.022(3) 0.028(3) 0.021(3) -0.008(2) 0.005(2) 0.002(2)
C1DA 0.022(3) 0.077(6) 0.024(3) -0.009(4) 0.008(3) 0.011(4)
C2DA 0.013(2) 0.017(2) 0.020(3) 0.000(2) 0.001(2) 0.002(2)
C3DA 0.025(3) 0.016(2) 0.023(3) -0.002(2) -0.007(2) 0.003(2)
C4DA 0.012(2) 0.010(2) 0.020(3) -0.004(2) 0.000(2) 0.000(2)
C5DA 0.024(3) 0.024(3) 0.024(3) -0.003(2) -0.001(2) 0.008(2)
C5BA 0.012(2) 0.022(3) 0.010(2) -0.008(2) 0.001(2) -0.004(2)
C2BA 0.033(3) 0.014(2) 0.017(3) -0.001(2) 0.007(2) 0.002(2)
C2CA 0.019(3) 0.015(3) 0.028(3) 0.003(2) -0.006(2) -0.003(2)
C3CA 0.040(4) 0.040(3) 0.022(3) -0.008(3) -0.004(3) 0.021(3)
C4CA 0.023(3) 0.023(3) 0.025(3) -0.001(2) 0.002(2) 0.004(2)
C5CA 0.016(3) 0.026(3) 0.032(3) 0.001(3) -0.006(3) -0.007(2)
C6CA 0.011(2) 0.030(3) 0.012(2) -0.008(2) -0.002(2) 0.003(2)
C9BA 0.013(2) 0.017(2) 0.016(3) -0.002(2) -0.001(2) -0.006(2)
C0CA 0.025(3) 0.016(3) 0.032(3) -0.002(2) -0.003(3) 0.003(2)
C7CA 0.011(2) 0.022(3) 0.027(3) -0.007(2) 0.007(2) 0.000(2)
C8CA 0.023(3) 0.026(3) 0.029(3) -0.012(3) 0.004(3) -0.005(2)
C20 0.039(3) 0.016(2) 0.015(3) -0.001(2) -0.004(2) 0.004(2)
C2 0.014(2) 0.016(2) 0.020(3) -0.003(2) 0.003(2) -0.0031(19)
C4 0.019(3) 0.028(3) 0.018(3) -0.010(2) -0.004(2) 0.002(2)
C6 0.021(3) 0.016(2) 0.012(2) 0.000(2) 0.005(2) -0.006(2)
C7 0.013(2) 0.023(3) 0.021(3) -0.011(2) -0.003(2) -0.004(2)
C8 0.051(4) 0.021(3) 0.026(3) -0.001(2) -0.004(3) 0.017(3)
C9 0.031(3) 0.025(3) 0.031(3) -0.005(3) 0.009(3) -0.002(3)
C10 0.025(3) 0.027(3) 0.030(3) -0.008(3) 0.004(3) -0.003(3)
C12 0.026(3) 0.031(3) 0.029(3) -0.013(3) 0.000(3) 0.000(3)
C14 0.020(3) 0.021(3) 0.024(3) 0.000(2) 0.001(2) 0.000(2)
C15 0.053(4) 0.032(3) 0.026(3) -0.013(3) 0.002(3) 0.001(3)
C16 0.039(4) 0.015(3) 0.036(3) -0.007(2) -0.008(3) -0.003(3)
C17 0.050(4) 0.035(4) 0.033(4) -0.007(3) -0.005(3) 0.005(3)
O1 0.021(2) 0.0135(18) 0.017(2) 0.0029(16) 0.0044(16) -0.0011(16)
O2 0.021(2) 0.0151(19) 0.018(2) -0.0031(17) -0.0029(17) -0.0007(16)

loop_
_atom_type_symbol
_atom_type_description
_atom_type_scat_dispersion_real
_atom_type_scat_dispersion_imag
_atom_type_scat_source
Cu Cu -1.9646 0.5888 'International Tables Vol C Tables 4.2.6.8 and 6.1.1.4'
C C 0.0181 0.0091 'International Tables Vol C Tables 4.2.6.8 and 6.1.1.4'
H H 0.0000 0.0000 'International Tables Vol C Tables 4.2.6.8 and 6.1.1.4'
N N 0.0311 0.0180 'International Tables Vol C Tables 4.2.6.8 and 6.1.1.4'
O O 0.0492 0.0322 'International Tables Vol C Tables 4.2.6.8 and 6.1.1.4'

loop_
_geom_angle_atom_site_label_1
_geom_angle_atom_site_label_2
_geom_angle_atom_site_label_3
_geom_angle
_geom_angle_site_symmetry_1
_geom_angle_site_symmetry_3
_geom_angle_publ_flag
O1AA Cu1 Cu6 86.04(13) . . ?
O1AA Cu1 O38 103.78(17) . . ?
O3 Cu1 Cu6 84.38(12) . . ?
O3 Cu1 O1AA 88.31(18) . . ?
O3 Cu1 O38 89.86(17) . . ?
O9 Cu1 Cu6 84.38(12) . . ?
O9 Cu1 O1AA 89.07(19) . . ?
O9 Cu1 O3 168.61(18) . . ?
O9 Cu1 O31 91.04(18) . . ?
O9 Cu1 O38 101.53(17) . . ?
O31 Cu1 Cu6 83.45(12) . . ?
O31 Cu1 O1AA 169.43(17) . . ?
O31 Cu1 O3 89.52(18) . . ?
O31 Cu1 O38 86.56(16) . . ?
O38 Cu1 Cu6 168.49(11) . . ?
O0AA Cu2 Cu5 85.54(13) . . ?
O0AA Cu2 O11 169.65(16) . . ?
O0AA Cu2 O24 100.95(16) . . ?
O0AA Cu2 O27 89.65(18) . . ?
O0AA Cu2 O44 88.72(19) . . ?
O11 Cu2 Cu5 84.38(12) . . ?
O11 Cu2 O24 89.36(16) . . ?
O11 Cu2 O27 90.83(17) . . ?
O11 Cu2 O44 88.29(18) . . ?
O24 Cu2 Cu5 169.40(11) . . ?
O27 Cu2 Cu5 79.44(12) . . ?
O27 Cu2 O24 92.14(16) . . ?
O44 Cu2 Cu5 86.38(12) . . ?
O44 Cu2 O24 102.01(16) . . ?
O44 Cu2 O27 165.81(17) . . ?
O4 Cu3 Cu4 86.52(12) . . ?
O4 Cu3 O6 169.26(17) . . ?
O4 Cu3 O25 88.9(2) . . ?
O4 Cu3 O50 101.12(16) . . ?
O4 Cu3 O71 89.22(19) . . ?
O6 Cu3 Cu4 82.79(12) . . ?
O6 Cu3 O25 90.68(18) . . ?
O6 Cu3 O50 89.51(15) . . ?
O25 Cu3 Cu4 82.22(13) . . ?
O25 Cu3 O50 100.46(17) . . ?
O50 Cu3 Cu4 171.90(11) . . ?
O71 Cu3 Cu4 83.81(13) . . ?
O71 Cu3 O6 88.63(18) . . ?
O71 Cu3 O25 165.99(17) . . ?
O71 Cu3 O50 93.53(17) . . ?
O5 Cu4 Cu3 85.07(13) . . ?
O5 Cu4 O17 88.32(19) . . ?
O5 Cu4 O29 89.77(18) . . ?
O5 Cu4 O1BA 90.92(16) . . ?
O7 Cu4 Cu3 83.55(13) . . ?
O7 Cu4 O5 168.54(18) . . ?
O7 Cu4 O17 89.31(19) . . ?
O7 Cu4 O29 89.78(18) . . ?
O7 Cu4 O1BA 100.54(17) . . ?
O17 Cu4 Cu3 84.83(11) . . ?
O17 Cu4 O1BA 100.93(15) . . ?
O29 Cu4 Cu3 80.98(12) . . ?
O29 Cu4 O17 165.80(16) . . ?
O29 Cu4 O1BA 93.16(16) . . ?
O1BA Cu4 Cu3 172.90(11) . . ?
O8 Cu5 Cu2 81.29(11) . . ?
O8 Cu5 O65 89.01(17) . . ?
O8 Cu5 O77 90.55(18) . . ?
O8 Cu5 O119 89.00(16) . . ?
O10 Cu5 Cu2 88.35(13) . . ?
O10 Cu5 O8 169.60(17) . . ?
O10 Cu5 O65 88.72(18) . . ?
O10 Cu5 O77 89.15(19) . . ?
O10 Cu5 O119 101.29(17) . . ?
O65 Cu5 Cu2 82.30(12) . . ?
O65 Cu5 O77 165.67(15) . . ?
O65 Cu5 O119 94.26(16) . . ?
O77 Cu5 Cu2 83.47(12) . . ?
O77 Cu5 O119 100.05(16) . . ?
O119 Cu5 Cu2 169.73(11) . . ?
O12 Cu6 Cu1 82.06(13) . . ?
O12 Cu6 O16 165.85(17) . . ?
O12 Cu6 O70 88.76(17) . . ?
O12 Cu6 O1 105.53(17) . . ?
O16 Cu6 Cu1 83.79(11) . . ?
O16 Cu6 O1 88.61(16) . . ?
O70 Cu6 Cu1 83.17(12) . . ?
O70 Cu6 O16 89.74(17) . . ?
O70 Cu6 O1 93.80(16) . . ?
O1 Cu6 Cu1 171.82(12) . . ?
O2 Cu6 Cu1 83.57(13) . . ?
O2 Cu6 O12 88.46(18) . . ?
O2 Cu6 O16 89.78(18) . . ?
O2 Cu6 O70 166.71(17) . . ?
O2 Cu6 O1 99.47(17) . . ?
C42 O0AA Cu2 122.0(4) . . ?
C6CA O1AA Cu1 120.3(4) . . ?
C64 O3 Cu1 123.1(4) . . ?
C0BA O4 Cu3 120.7(3) . . ?
C40 O5 Cu4 122.2(3) . . ?
C4DA O6 Cu3 124.7(4) . . ?
C30 O7 Cu4 124.9(4) . . ?
C7AA O8 Cu5 126.0(3) . . ?
C36 O9 Cu1 122.8(4) . . ?
C5BA O10 Cu5 118.5(4) . . ?
C73 O11 Cu2 123.9(4) . . ?
C6CA O12 Cu6 124.8(4) . . ?
O8 C7AA O44 126.5(5) . . ?
O8 C7AA C18 116.3(5) . . ?
O44 C7AA C18 117.2(5) . . ?
O16 C9AA C7CA 117.6(5) . . ?
O31 C9AA O16 125.8(5) . . ?
O31 C9AA C7CA 116.5(5) . . ?
C9AA O16 Cu6 122.7(3) . . ?
C4DA O17 Cu4 121.3(3) . . ?
O4 C0BA O29 126.3(5) . . ?
O4 C0BA C4AA 116.9(5) . . ?
O29 C0BA C4AA 116.7(5) . . ?
C0AA O24 Cu2 137.3(4) . . ?
C40 O25 Cu3 124.9(4) . . ?
C5BA O27 Cu2 127.3(3) . . ?
C0BA O29 Cu4 125.3(4) . . ?
O7 C30 C7 117.5(5) . . ?
O71 C30 O7 124.4(5) . . ?
O71 C30 C7 118.1(5) . . ?
C9AA O31 Cu1 123.9(4) . . ?
O9 C36 C4 116.2(5) . . ?
O2 C36 O9 125.4(5) . . ?
O2 C36 C4 118.4(5) . . ?
C1AA O38 Cu1 141.5(4) 1_536 . ?
O5 C40 C26 116.1(5) . . ?
O25 C40 O5 125.5(5) . . ?
O25 C40 C26 118.3(5) . . ?
O0AA C42 C33 116.3(5) . . ?
O65 C42 O0AA 126.0(5) . . ?
O65 C42 C33 117.7(5) . . ?
C7AA O44 Cu2 119.3(4) . . ?
C0AA O50 Cu3 134.1(4) . . ?
O3 C64 C22 117.5(5) . . ?
O70 C64 O3 124.7(6) . . ?
O70 C64 C22 117.8(5) . . ?
C42 O65 Cu5 123.4(4) . . ?
C64 O70 Cu6 124.4(4) . . ?
C30 O71 Cu3 123.0(4) . . ?
O11 C73 C55 116.8(5) . . ?
O77 C73 O11 124.7(5) . . ?
O77 C73 C55 118.5(5) . . ?
C73 O77 Cu5 123.4(4) . . ?
C1AA O119 Cu5 135.6(4) . . ?
O24 C0AA O50 122.1(5) . . ?
O24 C0AA C2AA 119.4(5) . . ?
O50 C0AA C2AA 118.5(6) . . ?
O38 C1AA O119 123.2(6) 1_574 . ?
O38 C1AA C2BA 120.1(6) 1_574 . ?
O119 C1AA C2BA 116.7(5) . . ?
C3DA N3AA C2 126.7(4) . . ?
C9BA N3AA C3DA 108.5(5) . . ?
C9BA N3AA C2 124.8(4) . . ?
C6BA O1BA Cu4 142.9(4) . . ?
C5CA N2BA C1DA 125.3(7) . . ?
C5CA N2BA C9 108.6(5) . . ?
C9 N2BA C1DA 126.0(6) . . ?
C9BA N3BA C9CA 125.5(5) . . ?
C9BA N3BA C20 108.4(5) . . ?
C20 N3BA C9CA 125.9(5) . . ?
C2DA N4BA C5AA 125.9(5) . . ?
C2DA N4BA C8 108.1(5) . . ?
C8 N4BA C5AA 126.0(5) . . ?
C5CA N5BA C0CA 125.7(6) . . ?
C5CA N5BA C10 108.8(5) . . ?
C10 N5BA C0CA 125.5(5) . . ?
O1BA C6BA C6 120.1(6) . . ?
O1BA C6BA O1 121.3(6) . . ?
O1 C6BA C6 118.5(5) . . ?
C2DA N7BA C3CA 108.8(5) . . ?
C2DA N7BA C4CA 124.8(5) . . ?
C3CA N7BA C4CA 126.4(5) . . ?
C2 C6AA C8CA 110.5(5) . . ?
N4BA C2DA N7BA 109.1(5) . . ?
C20 C3DA N3AA 106.5(5) . . ?
O6 C4DA C8BA 116.7(5) . . ?
O17 C4DA O6 126.0(5) . . ?
O17 C4DA C8BA 117.4(5) . . ?
C14 C5DA C15 111.5(5) . . ?
O10 C5BA C8AA 115.7(5) . . ?
O27 C5BA O10 126.1(5) . . ?
O27 C5BA C8AA 118.2(5) . . ?
C16 C2CA C0CA 111.3(5) . . ?
C8 C3CA N7BA 106.1(5) . . ?
N7BA C4CA C14 111.9(5) . . ?
N2BA C5CA N5BA 109.2(6) . . ?
O1AA C6CA O12 126.7(5) . . ?
O1AA C6CA C28 117.7(5) . . ?
O12 C6CA C28 115.7(6) . . ?
N3BA C9BA N3AA 109.4(5) . . ?
N5BA C0CA C2CA 112.2(5) . . ?
C12 C8CA C6AA 113.8(5) . . ?
C3DA C20 N3BA 107.1(5) . . ?
N3AA C2 C6AA 112.1(4) . . ?
C3CA C8 N4BA 107.9(5) . . ?
C10 C9 N2BA 107.0(6) . . ?
N5BA C10 C9 106.4(6) . . ?
C4CA C14 C5DA 110.9(5) . . ?
C17 C16 C2CA 111.9(5) . . ?
C6BA O1 Cu6 135.0(4) . . ?
C36 O2 Cu6 123.7(4) . . ?

loop_
_geom_bond_atom_site_label_1
_geom_bond_atom_site_label_2
_geom_bond_distance
_geom_bond_site_symmetry_2
_geom_bond_publ_flag
Cu1 Cu6 2.6589(9) . ?
Cu1 O1AA 1.981(4) . ?
Cu1 O3 1.978(4) . ?
Cu1 O9 1.957(4) . ?
Cu1 O31 1.977(4) . ?
Cu1 O38 2.103(4) . ?
Cu2 Cu5 2.6527(9) . ?
Cu2 O0AA 1.941(4) . ?
Cu2 O11 1.963(4) . ?
Cu2 O24 2.112(4) . ?
Cu2 O27 2.002(4) . ?
Cu2 O44 1.993(4) . ?
Cu3 Cu4 2.6686(9) . ?
Cu3 O4 1.955(4) . ?
Cu3 O6 1.982(4) . ?
Cu3 O25 1.989(4) . ?
Cu3 O50 2.106(4) . ?
Cu3 O71 1.981(4) . ?
Cu4 O5 1.973(4) . ?
Cu4 O7 1.947(4) . ?
Cu4 O17 2.001(4) . ?
Cu4 O29 1.986(4) . ?
Cu4 O1BA 2.112(4) . ?
Cu5 O8 1.985(4) . ?
Cu5 O10 1.958(4) . ?
Cu5 O65 1.991(4) . ?
Cu5 O77 1.996(4) . ?
Cu5 O119 2.090(4) . ?
Cu6 O12 1.979(4) . ?
Cu6 O16 1.991(4) . ?
Cu6 O70 1.983(4) . ?
Cu6 O1 2.103(4) . ?
Cu6 O2 1.965(4) . ?
O0AA C42 1.266(8) . ?
O1AA C6CA 1.255(8) . ?
O3 C64 1.265(7) . ?
O4 C0BA 1.247(8) . ?
O5 C40 1.256(8) . ?
O6 C4DA 1.261(6) . ?
O7 C30 1.272(7) . ?
O8 C7AA 1.245(7) . ?
O9 C36 1.271(7) . ?
O10 C5BA 1.263(7) . ?
O11 C73 1.265(7) . ?
O12 C6CA 1.264(7) . ?
C7AA O44 1.256(6) . ?
C7AA C18 1.517(7) . ?
C8AA C5BA 1.505(7) . ?
C9AA O16 1.248(7) . ?
C9AA O31 1.247(7) . ?
C9AA C7CA 1.515(7) . ?
O17 C4DA 1.259(7) . ?
C0BA O29 1.263(7) . ?
C0BA C4AA 1.512(7) . ?
C22 C64 1.513(8) . ?
O24 C0AA 1.254(8) . ?
O25 C40 1.252(7) . ?
C26 C40 1.502(8) . ?
O27 C5BA 1.245(7) . ?
C28 C6CA 1.523(7) . ?
C30 O71 1.260(7) . ?
C30 C7 1.489(7) . ?
C33 C42 1.518(7) . ?
C36 C4 1.512(8) . ?
C36 O2 1.260(8) . ?
O38 C1AA 1.231(8) 1_536 ?
C42 O65 1.254(7) . ?
O50 C0AA 1.257(7) . ?
C55 C73 1.493(7) . ?
C64 O70 1.255(7) . ?
C73 O77 1.258(7) . ?
O119 C1AA 1.263(8) . ?
C0AA C2AA 1.523(7) . ?
C1AA O38 1.231(8) 1_574 ?
C1AA C2BA 1.530(8) . ?
N3AA C3DA 1.378(7) . ?
N3AA C9BA 1.322(7) . ?
N3AA C2 1.477(7) . ?
O1BA C6BA 1.254(7) . ?
N2BA C1DA 1.466(7) . ?
N2BA C5CA 1.316(9) . ?
N2BA C9 1.374(9) . ?
N3BA C9CA 1.488(7) . ?
N3BA C9BA 1.322(8) . ?
N3BA C20 1.371(7) . ?
N4BA C5AA 1.467(7) . ?
N4BA C2DA 1.319(8) . ?
N4BA C8 1.382(7) . ?
N5BA C5CA 1.330(8) . ?
N5BA C0CA 1.472(8) . ?
N5BA C10 1.369(9) . ?
C6BA C6 1.504(8) . ?
C6BA O1 1.265(8) . ?
N7BA C2DA 1.338(7) . ?
N7BA C3CA 1.379(7) . ?
N7BA C4CA 1.472(8) . ?
C8BA C4DA 1.510(7) . ?
C6AA C8CA 1.513(8) . ?
C6AA C2 1.513(7) . ?
C3DA C20 1.363(9) . ?
C5DA C14 1.522(8) . ?
C5DA C15 1.541(8) . ?
C2CA C0CA 1.518(8) . ?
C2CA C16 1.516(8) . ?
C3CA C8 1.357(10) . ?
C4CA C14 1.520(8) . ?
C8CA C12 1.510(8) . ?
C9 C10 1.369(9) . ?
C16 C17 1.503(10) . ?
